data_4131671
loop_
_publ_author_name
'Whittemore, Tyler J.'
'Sayre, Hannah J.'
'Xue, Congcong'
'White, Travis A.'
'Gallucci, Judith C.'
'Turro, Claudia'

_publ_section_title
;
 New Rh<sub>2</sub>(II,II) Complexes for Solar Energy Applications:
 Panchromatic Absorption and Excited-State Reactivity.
;
_journal_issue 41
_journal_name_full 'Journal of the American Chemical Society'
_journal_page_first 14724
_journal_page_last 14732
_journal_paper_doi 10.1021/jacs.7b08489
_journal_volume 139
_journal_year 2017
_chemical_formula_moiety 'C48 H40 N8 O4 Rh2, 2(C2 H6 O S), H2 O'
_chemical_formula_sum 'C52 H54 N8 O7 Rh2 S2'
_chemical_formula_weight 1172.97
_space_group_IT_number 14
_space_group_name_Hall '-P 2yn'
_space_group_name_H-M_alt 'P 1 21/n 1'
_symmetry_cell_setting monoclinic
_symmetry_Int_Tables_number 14
_symmetry_space_group_name_Hall '-P 2yn'
_symmetry_space_group_name_H-M 'P 1 21/n 1'
_atom_sites_solution_hydrogens mixed
_atom_sites_solution_primary dual
_audit_conform_dict_location ftp://ftp.iucr.org/pub/cif_core.dic
_audit_conform_dict_name cif_core.dic
_audit_conform_dict_version 2.4.3
_audit_creation_date 2017-03-31T14:59:19-00:00
_audit_creation_method 'WinGX routine CIF_UPDATE'
_cell_angle_alpha 90
_cell_angle_beta 107.446(2)
_cell_angle_gamma 90
_cell_formula_units_Z 4
_cell_length_a 10.5764(5)
_cell_length_b 36.3800(19)
_cell_length_c 14.0100(7)
_cell_measurement_reflns_used 9882
_cell_measurement_temperature 150(2)
_cell_measurement_theta_max 27.496
_cell_measurement_theta_min 3.048
_cell_measurement_wavelength 0.71073
_cell_volume 5142.7(4)
_computing_cell_refinement 'SAINT v8.34A (Bruker, 2013)'
_computing_data_collection 'Apex2 v2014.11-0 (Bruker, 2014)'
_computing_data_reduction 'SAINT v8.34A (Bruker, 2013)'
_computing_molecular_graphics 'Ortep for Windows (Farrugia, 2012)'
_computing_publication_material 'WinGX publication routines (Farrugia, 2012)'
_computing_structure_refinement 'SHELXL-2014/7 (Sheldrick, 2014)'
_computing_structure_solution 'SHELXT_2014/5 (Sheldrick, 2015)'
_diffrn_ambient_temperature 150(2)
_diffrn_measured_fraction_theta_full 0.998
_diffrn_measured_fraction_theta_max 0.997
_diffrn_measurement_device_type 'Nonius Kappa APEXII CCD diffractometer'
_diffrn_measurement_method 'omega and phi scans'
_diffrn_radiation_probe x-ray
_diffrn_radiation_type MoK\a
_diffrn_radiation_wavelength 0.71073
_diffrn_reflns_av_R_equivalents 0.0401
_diffrn_reflns_Laue_measured_fraction_full 0.998
_diffrn_reflns_Laue_measured_fraction_max 0.997
_diffrn_reflns_limit_h_max 13
_diffrn_reflns_limit_h_min -13
_diffrn_reflns_limit_k_max 47
_diffrn_reflns_limit_k_min -44
_diffrn_reflns_limit_l_max 18
_diffrn_reflns_limit_l_min -18
_diffrn_reflns_number 71389
_diffrn_reflns_point_group_measured_fraction_full 0.998
_diffrn_reflns_point_group_measured_fraction_max 0.997
_diffrn_reflns_theta_full 25.242
_diffrn_reflns_theta_max 27.516
_diffrn_reflns_theta_min 2.871
_exptl_absorpt_coefficient_mu 0.782
_exptl_absorpt_correction_T_max 0.746
_exptl_absorpt_correction_T_min 0.650
_exptl_absorpt_correction_type multi-scan
_exptl_absorpt_process_details 'SADABS-2014/5 (Bruker AXS )'
_exptl_crystal_colour 'dark brown'
_exptl_crystal_density_diffrn 1.515
_exptl_crystal_density_method 'not measured'
_exptl_crystal_description 'rectangular chunk'
_exptl_crystal_F_000 2400
_exptl_crystal_size_max 0.19
_exptl_crystal_size_mid 0.15
_exptl_crystal_size_min 0.12
_refine_diff_density_max 1.717
_refine_diff_density_min -0.56
_refine_diff_density_rms 0.082
_refine_ls_extinction_method none
_refine_ls_goodness_of_fit_ref 1.066
_refine_ls_hydrogen_treatment mixed
_refine_ls_matrix_type full
_refine_ls_number_constraints 0
_refine_ls_number_parameters 656
_refine_ls_number_reflns 11789
_refine_ls_number_restraints 0
_refine_ls_restrained_S_all 1.066
_refine_ls_R_factor_all 0.0418
_refine_ls_R_factor_gt 0.0322
_refine_ls_shift/su_max 0.047
_refine_ls_shift/su_mean 0.001
_refine_ls_structure_factor_coef Fsqd
_refine_ls_weighting_details 'w=1/[\s^2^(Fo^2^)+(0.0538P)^2^+0.4539P] where P=(Fo^2^+2Fc^2^)/3'
_refine_ls_weighting_scheme calc
_refine_ls_wR_factor_gt 0.0847
_refine_ls_wR_factor_ref 0.0888
_reflns_number_gt 9481
_reflns_number_total 11789
_reflns_threshold_expression 'I > 2\s(I)'
_cod_data_source_file ja7b08489_si_002.cif
_cod_data_source_block Turro2121a
_cod_original_cell_volume 5142.6(4)
_cod_original_sg_symbol_H-M 'P 21/n'
_cod_database_code 4131671

loop_
_symmetry_equiv_pos_as_xyz
'x, y, z'
'-x+1/2, y+1/2, -z+1/2'
'-x, -y, -z'
'x-1/2, -y-1/2, z-1/2'

loop_
_atom_site_label
_atom_site_type_symbol
_atom_site_fract_x
_atom_site_fract_y
_atom_site_fract_z
_atom_site_U_iso_or_equiv
_atom_site_adp_type
_atom_site_occupancy
_atom_site_calc_flag
C1 C 0.5040(2) 0.29972(6) 0.43488(15) 0.0211(4) Uani 1 d
C2 C 0.4174(2) 0.27046(6) 0.43116(16) 0.0254(5) Uani 1 d
H2 H 0.4045 0.2613 0.491 0.031 Uiso 1 calc
C3 C 0.3516(2) 0.25516(6) 0.34163(16) 0.0256(5) Uani 1 d
H3 H 0.2935 0.235 0.3385 0.031 Uiso 1 calc
C4 C 0.3703(2) 0.26957(6) 0.25331(16) 0.0228(4) Uani 1 d
C5 C 0.3023(2) 0.25635(6) 0.15693(17) 0.0286(5) Uani 1 d
H5 H 0.2405 0.2368 0.1482 0.034 Uiso 1 calc
C6 C 0.3274(2) 0.27238(6) 0.07649(17) 0.0291(5) Uani 1 d
H6 H 0.2818 0.2643 0.0107 0.035 Uiso 1 calc
C7 C 0.4201(2) 0.30060(6) 0.09111(15) 0.0233(4) Uani 1 d
H7 H 0.4372 0.3109 0.0338 0.028 Uiso 1 calc
C8 C 0.4606(2) 0.29879(5) 0.26226(15) 0.0191(4) Uani 1 d
C9 C 0.5780(2) 0.31826(6) 0.53334(15) 0.0227(4) Uani 1 d
C10 C 0.8137(2) 0.31209(6) 0.14331(15) 0.0219(4) Uani 1 d
C11 C 0.9302(2) 0.29192(6) 0.15572(17) 0.0288(5) Uani 1 d
H11 H 0.9568 0.2852 0.0991 0.035 Uiso 1 calc
C12 C 1.0052(2) 0.28203(7) 0.24894(17) 0.0304(5) Uani 1 d
H12 H 1.0834 0.2679 0.2579 0.037 Uiso 1 calc
C13 C 0.9660(2) 0.29300(6) 0.33256(16) 0.0247(5) Uani 1 d
C14 C 1.0365(2) 0.28343(7) 0.43170(17) 0.0306(5) Uani 1 d
H14 H 1.1123 0.268 0.4455 0.037 Uiso 1 calc
C15 C 0.9934(2) 0.29684(6) 0.50707(16) 0.0282(5) Uani 1 d
H15 H 1.0394 0.2909 0.5746 0.034 Uiso 1 calc
C16 C 0.8813(2) 0.31938(6) 0.48484(15) 0.0236(4) Uani 1 d
H16 H 0.855 0.329 0.539 0.028 Uiso 1 calc
C17 C 0.8510(2) 0.31482(6) 0.31574(14) 0.0190(4) Uani 1 d
C18 C 0.7230(2) 0.32193(6) 0.03924(15) 0.0244(5) Uani 1 d
C19 C 0.3818(2) 0.38967(6) 0.39794(15) 0.0226(4) Uani 1 d
C20 C 0.4303(2) 0.40426(6) 0.49355(16) 0.0255(5) Uani 1 d
H20 H 0.5201 0.412 0.518 0.031 Uiso 1 calc
C21 C 0.3475(2) 0.40745(6) 0.55328(16) 0.0287(5) Uani 1 d
H21 H 0.382 0.4174 0.6187 0.034 Uiso 1 calc
C22 C 0.2163(2) 0.39664(7) 0.52058(17) 0.0310(5) Uani 1 d
C23 C 0.1698(2) 0.38119(7) 0.42617(18) 0.0321(5) Uani 1 d
H23 H 0.0804 0.3731 0.4024 0.039 Uiso 1 calc
C24 C 0.2519(2) 0.37731(6) 0.36554(16) 0.0279(5) Uani 1 d
H24 H 0.2188 0.3661 0.3016 0.034 Uiso 1 calc
C25 C 0.4130(2) 0.39984(6) 0.24235(15) 0.0218(4) Uani 1 d
H25 H 0.3349 0.4144 0.2285 0.026 Uiso 1 calc
C26 C 0.4161(2) 0.41580(6) 0.08244(15) 0.0207(4) Uani 1 d
C27 C 0.3806(2) 0.40076(6) -0.01286(15) 0.0257(5) Uani 1 d
H27 H 0.3877 0.375 -0.0213 0.031 Uiso 1 calc
C28 C 0.3347(2) 0.42337(7) -0.09583(16) 0.0295(5) Uani 1 d
H28 H 0.31 0.4127 -0.1607 0.035 Uiso 1 calc
C29 C 0.3241(2) 0.46122(7) -0.08638(17) 0.0310(5) Uani 1 d
C30 C 0.3616(2) 0.47602(6) 0.00857(17) 0.0317(5) Uani 1 d
H30 H 0.3562 0.5018 0.0169 0.038 Uiso 1 calc
C31 C 0.4071(2) 0.45365(6) 0.09196(16) 0.0275(5) Uani 1 d
H31 H 0.4325 0.4644 0.1568 0.033 Uiso 1 calc
C32 C 0.1262(3) 0.40145(9) 0.5849(2) 0.0466(7) Uani 1 d
H32A H 0.1769 0.4115 0.6501 0.07 Uiso 1 calc
H32B H 0.0888 0.3776 0.5945 0.07 Uiso 1 calc
H32C H 0.0544 0.4184 0.5521 0.07 Uiso 1 calc
C33 C 0.2720(3) 0.48539(8) -0.17712(19) 0.0478(7) Uani 1 d
H33A H 0.1751 0.4866 -0.1953 0.072 Uiso 1 calc
H33B H 0.2982 0.4752 -0.2331 0.072 Uiso 1 calc
H33C H 0.3088 0.5102 -0.162 0.072 Uiso 1 calc
C34 C 0.7424(2) 0.43300(6) 0.45268(15) 0.0244(5) Uani 1 d
C35 C 0.7860(2) 0.42276(6) 0.55281(16) 0.0269(5) Uani 1 d
H35 H 0.8182 0.3986 0.571 0.032 Uiso 1 calc
C36 C 0.7823(3) 0.44799(7) 0.62611(17) 0.0377(6) Uani 1 d
H36 H 0.812 0.4406 0.6943 0.045 Uiso 1 calc
C37 C 0.7372(4) 0.48322(8) 0.6036(2) 0.0562(9) Uani 1 d
C38 C 0.6931(4) 0.49313(8) 0.5030(2) 0.0713(12) Uani 1 d
H38 H 0.661 0.5173 0.4851 0.086 Uiso 1 calc
C39 C 0.6954(3) 0.46827(7) 0.42870(19) 0.0469(7) Uani 1 d
H39 H 0.6643 0.4756 0.3605 0.056 Uiso 1 calc
C40 C 0.7757(2) 0.41805(6) 0.29948(15) 0.0219(4) Uani 1 d
H40 H 0.8268 0.4399 0.3066 0.026 Uiso 1 calc
C41 C 0.8097(2) 0.41279(6) 0.14276(15) 0.0209(4) Uani 1 d
C42 C 0.7361(2) 0.41904(6) 0.04340(15) 0.0239(4) Uani 1 d
H42 H 0.6435 0.4143 0.022 0.029 Uiso 1 calc
C43 C 0.7978(2) 0.43206(6) -0.02393(16) 0.0269(5) Uani 1 d
H43 H 0.746 0.4363 -0.0912 0.032 Uiso 1 calc
C44 C 0.9321(2) 0.43912(6) 0.00330(16) 0.0290(5) Uani 1 d
C45 C 1.0056(2) 0.43224(7) 0.10195(17) 0.0355(6) Uani 1 d
H45 H 1.0985 0.4366 0.1228 0.043 Uiso 1 calc
C46 C 0.9448(2) 0.41905(7) 0.17048(17) 0.0306(5) Uani 1 d
H46 H 0.9969 0.4143 0.2374 0.037 Uiso 1 calc
C47 C 0.7323(6) 0.51085(10) 0.6833(2) 0.0999(17) Uani 1 d
H47A H 0.7193 0.4979 0.7409 0.15 Uiso 1 calc
H47B H 0.6586 0.5279 0.6561 0.15 Uiso 1 calc
H47C H 0.8158 0.5246 0.7043 0.15 Uiso 1 calc
C48 C 0.9985(3) 0.45391(8) -0.06993(18) 0.0417(6) Uani 1 d
H48A H 1.0103 0.434 -0.1136 0.063 Uiso 1 calc
H48B H 1.0852 0.4641 -0.0333 0.063 Uiso 1 calc
H48C H 0.9432 0.4732 -0.1106 0.063 Uiso 1 calc
N1 N 0.52565(16) 0.31344(5) 0.35306(12) 0.0181(3) Uani 1 d
N2 N 0.48629(17) 0.31410(5) 0.18037(12) 0.0195(4) Uani 1 d
N3 N 0.77617(16) 0.32373(5) 0.22070(12) 0.0180(3) Uani 1 d
N4 N 0.80953(16) 0.32818(5) 0.39263(12) 0.0186(3) Uani 1 d
N5 N 0.46464(17) 0.38749(5) 0.33450(12) 0.0208(4) Uani 1 d
N6 N 0.46296(17) 0.39323(5) 0.16848(12) 0.0207(4) Uani 1 d
N7 N 0.73954(18) 0.40686(5) 0.37674(12) 0.0214(4) Uani 1 d
N8 N 0.74539(17) 0.40070(5) 0.21265(12) 0.0206(4) Uani 1 d
O1 O 0.64306(15) 0.34708(4) 0.52787(10) 0.0233(3) Uani 1 d
O2 O 0.57023(16) 0.30336(4) 0.61077(11) 0.0298(4) Uani 1 d
O3 O 0.62867(14) 0.34380(4) 0.03654(10) 0.0230(3) Uani 1 d
O4 O 0.74768(18) 0.30717(5) -0.03244(11) 0.0377(4) Uani 1 d
Rh1 Rh 0.63742(2) 0.35888(2) 0.36919(2) 0.01659(5) Uani 1 d
Rh2 Rh 0.61746(2) 0.35740(2) 0.19056(2) 0.01615(5) Uani 1 d
S1A S 0.94943(6) 0.19282(2) 0.28724(4) 0.03658(15) Uani 1 d
O1A O 0.8809(2) 0.19613(7) 0.36643(13) 0.0655(7) Uani 1 d
C1A C 0.8155(2) 0.19239(8) 0.17234(18) 0.0401(6) Uani 1 d
H1A1 H 0.7464 0.1755 0.1787 0.06 Uiso 1 calc
H1A2 H 0.8487 0.1842 0.1176 0.06 Uiso 1 calc
H1A3 H 0.7786 0.2172 0.1581 0.06 Uiso 1 calc
C2A C 0.9976(3) 0.14615(7) 0.28721(19) 0.0381(6) Uani 1 d
H2A1 H 1.0603 0.14 0.3523 0.057 Uiso 1 calc
H2A2 H 1.0398 0.1423 0.2346 0.057 Uiso 1 calc
H2A3 H 0.9192 0.1304 0.2747 0.057 Uiso 1 calc
S1B S 0.49446(7) 0.14728(2) 0.28854(5) 0.04103(16) Uani 1 d
O1B O 0.5005(2) 0.18137(6) 0.23045(14) 0.0570(6) Uani 1 d
C1B C 0.5641(3) 0.15907(9) 0.4173(2) 0.0524(8) Uani 1 d
H1B1 H 0.6595 0.1634 0.4317 0.079 Uiso 1 calc
H1B2 H 0.5495 0.1389 0.4592 0.079 Uiso 1 calc
H1B3 H 0.5215 0.1814 0.4319 0.079 Uiso 1 calc
C2B C 0.3274(3) 0.14281(7) 0.2876(2) 0.0408(6) Uani 1 d
H2B1 H 0.3014 0.1646 0.3184 0.061 Uiso 1 calc
H2B2 H 0.3181 0.1209 0.3255 0.061 Uiso 1 calc
H2B3 H 0.2703 0.1405 0.2185 0.061 Uiso 1 calc
O1C O 0.6682(2) 0.24260(6) 0.31446(17) 0.0524(5) Uani 1 d
H1C H 0.748(4) 0.2270(9) 0.331(2) 0.067(10) Uiso 1 d
H2C H 0.606(4) 0.2256(11) 0.286(3) 0.077(13) Uiso 1 d

loop_
_atom_site_aniso_label
_atom_site_aniso_U_11
_atom_site_aniso_U_22
_atom_site_aniso_U_33
_atom_site_aniso_U_23
_atom_site_aniso_U_13
_atom_site_aniso_U_12
C1 0.0229(11) 0.0219(11) 0.0205(10) 0.0054(8) 0.0094(8) 0.0072(8)
C2 0.0280(12) 0.0237(11) 0.0277(11) 0.0076(9) 0.0131(9) 0.0043(9)
C3 0.0237(11) 0.0218(11) 0.0339(12) 0.0052(9) 0.0127(9) 0.0014(9)
C4 0.0216(11) 0.0201(10) 0.0285(11) 0.0022(9) 0.0101(8) 0.0012(8)
C5 0.0276(12) 0.0240(11) 0.0343(12) -0.0044(9) 0.0094(10) -0.0041(9)
C6 0.0304(13) 0.0280(12) 0.0261(11) -0.0049(9) 0.0043(9) -0.0052(10)
C7 0.0243(11) 0.0248(11) 0.0203(10) 0.0000(8) 0.0060(8) 0.0001(9)
C8 0.0201(10) 0.0184(10) 0.0195(10) 0.0024(8) 0.0068(8) 0.0037(8)
C9 0.0227(11) 0.0265(11) 0.0209(10) 0.0035(8) 0.0093(8) 0.0091(9)
C10 0.0257(11) 0.0236(11) 0.0184(10) -0.0039(8) 0.0097(8) -0.0012(9)
C11 0.0260(12) 0.0350(13) 0.0278(11) -0.0063(10) 0.0117(9) 0.0032(10)
C12 0.0258(12) 0.0353(13) 0.0318(12) -0.0021(10) 0.0111(10) 0.0078(10)
C13 0.0209(11) 0.0287(12) 0.0247(11) -0.0013(9) 0.0072(8) 0.0008(9)
C14 0.0199(11) 0.0404(14) 0.0291(12) 0.0048(10) 0.0036(9) 0.0088(10)
C15 0.0233(11) 0.0365(13) 0.0224(11) 0.0040(9) 0.0031(9) 0.0017(10)
C16 0.0232(11) 0.0284(12) 0.0189(10) -0.0006(8) 0.0059(8) -0.0019(9)
C17 0.0183(10) 0.0199(10) 0.0187(10) -0.0011(8) 0.0055(8) -0.0010(8)
C18 0.0299(12) 0.0262(12) 0.0195(10) 0.0003(8) 0.0109(9) 0.0013(9)
C19 0.0274(11) 0.0208(10) 0.0228(10) 0.0052(8) 0.0122(9) 0.0081(9)
C20 0.0253(11) 0.0285(12) 0.0232(11) 0.0015(9) 0.0080(9) 0.0054(9)
C21 0.0360(13) 0.0307(12) 0.0216(11) 0.0002(9) 0.0118(9) 0.0062(10)
C22 0.0334(13) 0.0323(13) 0.0336(13) 0.0061(10) 0.0197(10) 0.0067(10)
C23 0.0270(12) 0.0366(14) 0.0346(13) 0.0049(10) 0.0120(10) -0.0036(10)
C24 0.0311(12) 0.0310(12) 0.0217(11) 0.0024(9) 0.0080(9) -0.0010(10)
C25 0.0241(11) 0.0207(11) 0.0215(10) 0.0011(8) 0.0084(8) 0.0038(8)
C26 0.0192(10) 0.0229(11) 0.0210(10) 0.0048(8) 0.0076(8) 0.0049(8)
C27 0.0293(12) 0.0255(11) 0.0222(11) 0.0010(9) 0.0074(9) 0.0036(9)
C28 0.0342(13) 0.0349(13) 0.0185(10) 0.0028(9) 0.0067(9) 0.0064(10)
C29 0.0344(13) 0.0331(13) 0.0270(12) 0.0101(10) 0.0116(10) 0.0051(10)
C30 0.0424(14) 0.0210(11) 0.0331(12) 0.0059(9) 0.0133(11) 0.0033(10)
C31 0.0344(13) 0.0262(12) 0.0223(11) -0.0005(9) 0.0091(9) -0.0006(9)
C32 0.0426(16) 0.0626(19) 0.0445(15) 0.0004(13) 0.0281(13) 0.0046(14)
C33 0.0623(19) 0.0446(16) 0.0342(14) 0.0199(12) 0.0109(13) 0.0110(14)
C34 0.0312(12) 0.0234(11) 0.0195(10) -0.0051(8) 0.0087(9) -0.0026(9)
C35 0.0307(12) 0.0262(12) 0.0225(11) -0.0008(9) 0.0062(9) 0.0029(9)
C36 0.0551(17) 0.0361(14) 0.0203(11) -0.0039(10) 0.0090(11) 0.0006(12)
C37 0.103(3) 0.0349(15) 0.0297(14) -0.0100(12) 0.0183(15) 0.0096(16)
C38 0.150(4) 0.0281(15) 0.0372(16) -0.0007(12) 0.030(2) 0.0243(18)
C39 0.086(2) 0.0303(14) 0.0246(12) -0.0005(10) 0.0171(13) 0.0094(14)
C40 0.0262(11) 0.0183(10) 0.0214(10) -0.0021(8) 0.0074(9) -0.0036(8)
C41 0.0271(11) 0.0167(10) 0.0198(10) -0.0009(8) 0.0085(8) -0.0001(8)
C42 0.0255(11) 0.0244(11) 0.0232(11) 0.0002(8) 0.0094(9) -0.0011(9)
C43 0.0317(12) 0.0300(12) 0.0192(10) 0.0008(9) 0.0080(9) 0.0005(9)
C44 0.0332(13) 0.0306(12) 0.0264(11) 0.0003(9) 0.0139(10) -0.0046(10)
C45 0.0245(12) 0.0513(16) 0.0312(12) 0.0023(11) 0.0091(10) -0.0066(11)
C46 0.0277(12) 0.0403(14) 0.0226(11) 0.0048(10) 0.0060(9) -0.0032(10)
C47 0.208(5) 0.048(2) 0.0420(19) -0.0176(16) 0.036(3) 0.026(3)
C48 0.0423(15) 0.0570(17) 0.0312(13) 0.0021(12) 0.0191(11) -0.0128(13)
N1 0.0191(9) 0.0179(8) 0.0179(8) 0.0026(6) 0.0065(7) 0.0041(7)
N2 0.0221(9) 0.0191(9) 0.0178(8) -0.0012(7) 0.0067(7) -0.0012(7)
N3 0.0201(9) 0.0182(9) 0.0160(8) -0.0004(6) 0.0059(7) 0.0022(7)
N4 0.0192(9) 0.0193(9) 0.0179(8) 0.0009(7) 0.0065(7) 0.0013(7)
N5 0.0243(9) 0.0224(9) 0.0179(8) 0.0027(7) 0.0097(7) 0.0060(7)
N6 0.0241(9) 0.0220(9) 0.0157(8) 0.0025(7) 0.0058(7) 0.0049(7)
N7 0.0275(10) 0.0196(9) 0.0170(8) -0.0020(7) 0.0066(7) -0.0013(7)
N8 0.0251(9) 0.0206(9) 0.0178(8) -0.0016(7) 0.0089(7) -0.0041(7)
O1 0.0247(8) 0.0296(8) 0.0168(7) 0.0053(6) 0.0083(6) 0.0054(7)
O2 0.0340(9) 0.0383(9) 0.0196(8) 0.0075(7) 0.0117(7) 0.0046(7)
O3 0.0269(8) 0.0263(8) 0.0184(7) -0.0044(6) 0.0108(6) -0.0029(6)
O4 0.0456(11) 0.0498(11) 0.0191(8) -0.0065(7) 0.0118(7) 0.0137(8)
Rh1 0.01990(9) 0.01706(9) 0.01361(9) 0.00053(5) 0.00625(6) 0.00162(6)
Rh2 0.01918(9) 0.01644(9) 0.01361(9) -0.00008(5) 0.00611(6) 0.00070(6)
S1A 0.0342(3) 0.0471(4) 0.0253(3) -0.0001(3) 0.0042(2) 0.0083(3)
O1A 0.0616(14) 0.1081(19) 0.0272(10) 0.0093(11) 0.0138(9) 0.0489(13)
C1A 0.0273(13) 0.0647(19) 0.0266(12) 0.0074(12) 0.0054(10) 0.0015(12)
C2A 0.0420(15) 0.0412(15) 0.0301(13) 0.0002(10) 0.0093(11) -0.0018(12)
S1B 0.0418(4) 0.0492(4) 0.0349(3) -0.0032(3) 0.0158(3) 0.0044(3)
O1B 0.0598(13) 0.0734(15) 0.0373(10) 0.0114(10) 0.0139(9) -0.0210(11)
C1B 0.0556(19) 0.058(2) 0.0347(15) 0.0014(13) -0.0001(13) 0.0058(15)
C2B 0.0483(17) 0.0394(16) 0.0369(14) 0.0009(11) 0.0161(13) -0.0015(12)
O1C 0.0453(13) 0.0417(12) 0.0701(14) -0.0002(11) 0.0173(11) 0.0129(11)

loop_
_atom_type_symbol
_atom_type_description
_atom_type_scat_dispersion_real
_atom_type_scat_dispersion_imag
_atom_type_scat_source
C C 0.0033 0.0016 'International Tables Vol C Tables 4.2.6.8 and 6.1.1.4'
H H 0 0 'International Tables Vol C Tables 4.2.6.8 and 6.1.1.4'
N N 0.0061 0.0033 'International Tables Vol C Tables 4.2.6.8 and 6.1.1.4'
O O 0.0106 0.006 'International Tables Vol C Tables 4.2.6.8 and 6.1.1.4'
Rh Rh -1.1178 0.9187 'International Tables Vol C Tables 4.2.6.8 and 6.1.1.4'
S S 0.1246 0.1234 'International Tables Vol C Tables 4.2.6.8 and 6.1.1.4'

loop_
_geom_angle_atom_site_label_1
_geom_angle_atom_site_label_2
_geom_angle_atom_site_label_3
_geom_angle
N1 C1 C2 122.30(19)
N1 C1 C9 116.06(18)
C2 C1 C9 121.64(18)
C3 C2 C1 119.76(19)
C3 C2 H2 120.1
C1 C2 H2 120.1
C2 C3 C4 119.3(2)
C2 C3 H3 120.3
C4 C3 H3 120.3
C8 C4 C5 118.66(19)
C8 C4 C3 118.14(19)
C5 C4 C3 123.2(2)
C6 C5 C4 118.4(2)
C6 C5 H5 120.8
C4 C5 H5 120.8
C5 C6 C7 119.8(2)
C5 C6 H6 120.1
C7 C6 H6 120.1
N2 C7 C6 124.0(2)
N2 C7 H7 118
C6 C7 H7 118
N1 C8 N2 116.79(18)
N1 C8 C4 121.20(18)
N2 C8 C4 122.01(18)
O2 C9 O1 126.5(2)
O2 C9 C1 116.67(19)
O1 C9 C1 116.84(17)
N3 C10 C11 122.15(19)
N3 C10 C18 116.62(18)
C11 C10 C18 121.23(18)
C12 C11 C10 119.8(2)
C12 C11 H11 120.1
C10 C11 H11 120.1
C11 C12 C13 119.4(2)
C11 C12 H12 120.3
C13 C12 H12 120.3
C14 C13 C17 118.58(19)
C14 C13 C12 123.2(2)
C17 C13 C12 118.24(19)
C15 C14 C13 118.4(2)
C15 C14 H14 120.8
C13 C14 H14 120.8
C14 C15 C16 119.8(2)
C14 C15 H15 120.1
C16 C15 H15 120.1
N4 C16 C15 123.94(19)
N4 C16 H16 118
C15 C16 H16 118
N3 C17 N4 116.96(18)
N3 C17 C13 120.91(18)
N4 C17 C13 122.12(18)
O4 C18 O3 127.2(2)
O4 C18 C10 116.73(19)
O3 C18 C10 116.01(17)
C24 C19 C20 118.91(19)
C24 C19 N5 120.78(19)
C20 C19 N5 120.3(2)
C21 C20 C19 119.8(2)
C21 C20 H20 120.1
C19 C20 H20 120.1
C22 C21 C20 122.0(2)
C22 C21 H21 119
C20 C21 H21 119
C21 C22 C23 117.8(2)
C21 C22 C32 121.4(2)
C23 C22 C32 120.8(2)
C22 C23 C24 121.0(2)
C22 C23 H23 119.5
C24 C23 H23 119.5
C19 C24 C23 120.4(2)
C19 C24 H24 119.8
C23 C24 H24 119.8
N6 C25 N5 124.0(2)
N6 C25 H25 118
N5 C25 H25 118
C27 C26 C31 118.50(19)
C27 C26 N6 120.93(19)
C31 C26 N6 120.56(18)
C26 C27 C28 119.9(2)
C26 C27 H27 120.1
C28 C27 H27 120.1
C27 C28 C29 121.7(2)
C27 C28 H28 119.2
C29 C28 H28 119.2
C30 C29 C28 118.1(2)
C30 C29 C33 120.8(2)
C28 C29 C33 121.1(2)
C29 C30 C31 120.7(2)
C29 C30 H30 119.6
C31 C30 H30 119.6
C30 C31 C26 121.2(2)
C30 C31 H31 119.4
C26 C31 H31 119.4
C22 C32 H32A 109.5
C22 C32 H32B 109.5
H32A C32 H32B 109.5
C22 C32 H32C 109.5
H32A C32 H32C 109.5
H32B C32 H32C 109.5
C29 C33 H33A 109.5
C29 C33 H33B 109.5
H33A C33 H33B 109.5
C29 C33 H33C 109.5
H33A C33 H33C 109.5
H33B C33 H33C 109.5
C39 C34 C35 118.7(2)
C39 C34 N7 120.98(19)
C35 C34 N7 120.19(19)
C36 C35 C34 119.7(2)
C36 C35 H35 120.1
C34 C35 H35 120.1
C37 C36 C35 122.2(2)
C37 C36 H36 118.9
C35 C36 H36 118.9
C36 C37 C38 117.6(2)
C36 C37 C47 122.5(3)
C38 C37 C47 119.9(3)
C39 C38 C37 121.0(3)
C39 C38 H38 119.5
C37 C38 H38 119.5
C34 C39 C38 120.7(2)
C34 C39 H39 119.7
C38 C39 H39 119.7
N7 C40 N8 124.00(19)
N7 C40 H40 118
N8 C40 H40 118
C46 C41 C42 118.29(19)
C46 C41 N8 121.73(18)
C42 C41 N8 119.97(19)
C43 C42 C41 120.0(2)
C43 C42 H42 120
C41 C42 H42 120
C44 C43 C42 122.2(2)
C44 C43 H43 118.9
C42 C43 H43 118.9
C43 C44 C45 117.6(2)
C43 C44 C48 122.0(2)
C45 C44 C48 120.4(2)
C44 C45 C46 120.8(2)
C44 C45 H45 119.6
C46 C45 H45 119.6
C41 C46 C45 121.0(2)
C41 C46 H46 119.5
C45 C46 H46 119.5
C37 C47 H47A 109.5
C37 C47 H47B 109.5
H47A C47 H47B 109.5
C37 C47 H47C 109.5
H47A C47 H47C 109.5
H47B C47 H47C 109.5
C44 C48 H48A 109.5
C44 C48 H48B 109.5
H48A C48 H48B 109.5
C44 C48 H48C 109.5
H48A C48 H48C 109.5
H48B C48 H48C 109.5
C1 N1 C8 119.26(18)
C1 N1 Rh1 117.37(14)
C8 N1 Rh1 122.97(13)
C7 N2 C8 117.08(18)
C7 N2 Rh2 119.82(14)
C8 N2 Rh2 123.08(13)
C10 N3 C17 119.39(18)
C10 N3 Rh2 117.08(13)
C17 N3 Rh2 123.34(13)
C16 N4 C17 117.11(18)
C16 N4 Rh1 120.18(14)
C17 N4 Rh1 122.64(13)
C25 N5 C19 116.04(18)
C25 N5 Rh1 119.15(14)
C19 N5 Rh1 123.82(13)
C25 N6 C26 116.17(17)
C25 N6 Rh2 119.29(14)
C26 N6 Rh2 123.96(13)
C40 N7 C34 117.58(18)
C40 N7 Rh1 120.14(13)
C34 N7 Rh1 120.26(13)
C40 N8 C41 116.92(17)
C40 N8 Rh2 118.39(14)
C41 N8 Rh2 124.64(13)
C9 O1 Rh1 111.32(13)
C18 O3 Rh2 112.11(13)
N1 Rh1 N5 86.43(7)
N1 Rh1 N7 175.52(7)
N5 Rh1 N7 89.91(7)
N1 Rh1 N4 91.92(6)
N5 Rh1 N4 175.33(6)
N7 Rh1 N4 91.53(7)
N1 Rh1 O1 78.11(6)
N5 Rh1 O1 95.15(6)
N7 Rh1 O1 104.82(6)
N4 Rh1 O1 88.78(6)
N1 Rh1 Rh2 89.96(5)
N5 Rh1 Rh2 88.34(5)
N7 Rh1 Rh2 87.36(5)
N4 Rh1 Rh2 87.29(4)
O1 Rh1 Rh2 167.31(4)
N3 Rh2 N8 87.97(7)
N3 Rh2 N6 176.27(7)
N8 Rh2 N6 89.67(7)
N3 Rh2 N2 92.91(7)
N8 Rh2 N2 175.09(6)
N6 Rh2 N2 89.20(7)
N3 Rh2 O3 77.74(6)
N8 Rh2 O3 95.27(6)
N6 Rh2 O3 105.36(6)
N2 Rh2 O3 89.63(6)
N3 Rh2 Rh1 89.32(5)
N8 Rh2 Rh1 88.73(5)
N6 Rh2 Rh1 87.74(5)
N2 Rh2 Rh1 86.45(4)
O3 Rh2 Rh1 166.28(4)
O1A S1A C2A 106.23(13)
O1A S1A C1A 103.72(12)
C2A S1A C1A 98.08(13)
S1A C1A H1A1 109.5
S1A C1A H1A2 109.5
H1A1 C1A H1A2 109.5
S1A C1A H1A3 109.5
H1A1 C1A H1A3 109.5
H1A2 C1A H1A3 109.5
S1A C2A H2A1 109.5
S1A C2A H2A2 109.5
H2A1 C2A H2A2 109.5
S1A C2A H2A3 109.5
H2A1 C2A H2A3 109.5
H2A2 C2A H2A3 109.5
O1B S1B C2B 106.11(13)
O1B S1B C1B 106.20(14)
C2B S1B C1B 97.92(14)
S1B C1B H1B1 109.5
S1B C1B H1B2 109.5
H1B1 C1B H1B2 109.5
S1B C1B H1B3 109.5
H1B1 C1B H1B3 109.5
H1B2 C1B H1B3 109.5
S1B C2B H2B1 109.5
S1B C2B H2B2 109.5
H2B1 C2B H2B2 109.5
S1B C2B H2B3 109.5
H2B1 C2B H2B3 109.5
H2B2 C2B H2B3 109.5
H1C O1C H2C 100(3)

loop_
_geom_bond_atom_site_label_1
_geom_bond_atom_site_label_2
_geom_bond_distance
C1 N1 1.331(2)
C1 C2 1.395(3)
C1 C9 1.524(3)
C2 C3 1.358(3)
C2 H2 0.95
C3 C4 1.411(3)
C3 H3 0.95
C4 C8 1.409(3)
C4 C5 1.410(3)
C5 C6 1.364(3)
C5 H5 0.95
C6 C7 1.392(3)
C6 H6 0.95
C7 N2 1.330(3)
C7 H7 0.95
C8 N1 1.361(3)
C8 N2 1.374(2)
C9 O2 1.237(2)
C9 O1 1.269(3)
C10 N3 1.330(2)
C10 C11 1.400(3)
C10 C18 1.528(3)
C11 C12 1.358(3)
C11 H11 0.95
C12 C13 1.413(3)
C12 H12 0.95
C13 C14 1.409(3)
C13 C17 1.411(3)
C14 C15 1.360(3)
C14 H14 0.95
C15 C16 1.398(3)
C15 H15 0.95
C16 N4 1.327(3)
C16 H16 0.95
C17 N3 1.368(2)
C17 N4 1.368(2)
C18 O4 1.233(2)
C18 O3 1.268(3)
C19 C24 1.386(3)
C19 C20 1.388(3)
C19 N5 1.425(2)
C20 C21 1.386(3)
C20 H20 0.95
C21 C22 1.382(3)
C21 H21 0.95
C22 C23 1.385(3)
C22 C32 1.506(3)
C23 C24 1.393(3)
C23 H23 0.95
C24 H24 0.95
C25 N6 1.318(3)
C25 N5 1.321(3)
C25 H25 0.95
C26 C27 1.387(3)
C26 C31 1.389(3)
C26 N6 1.420(2)
C27 C28 1.387(3)
C27 H27 0.95
C28 C29 1.391(3)
C28 H28 0.95
C29 C30 1.379(3)
C29 C33 1.508(3)
C30 C31 1.386(3)
C30 H30 0.95
C31 H31 0.95
C32 H32A 0.98
C32 H32B 0.98
C32 H32C 0.98
C33 H33A 0.98
C33 H33B 0.98
C33 H33C 0.98
C34 C39 1.381(3)
C34 C35 1.390(3)
C34 N7 1.420(3)
C35 C36 1.387(3)
C35 H35 0.95
C36 C37 1.371(4)
C36 H36 0.95
C37 C38 1.393(4)
C37 C47 1.514(4)
C38 C39 1.384(4)
C38 H38 0.95
C39 H39 0.95
C40 N7 1.316(3)
C40 N8 1.322(3)
C40 H40 0.95
C41 C46 1.383(3)
C41 C42 1.395(3)
C41 N8 1.419(3)
C42 C43 1.382(3)
C42 H42 0.95
C43 C44 1.380(3)
C43 H43 0.95
C44 C45 1.390(3)
C44 C48 1.506(3)
C45 C46 1.391(3)
C45 H45 0.95
C46 H46 0.95
C47 H47A 0.98
C47 H47B 0.98
C47 H47C 0.98
C48 H48A 0.98
C48 H48B 0.98
C48 H48C 0.98
N1 Rh1 2.0053(17)
N2 Rh2 2.0754(17)
N3 Rh2 2.0177(16)
N4 Rh1 2.0762(17)
N5 Rh1 2.0312(17)
N6 Rh2 2.0401(17)
N7 Rh1 2.0387(17)
N8 Rh2 2.0389(17)
O1 Rh1 2.2473(14)
O3 Rh2 2.2513(13)
Rh1 Rh2 2.4482(2)
S1A O1A 1.501(2)
S1A C2A 1.772(3)
S1A C1A 1.797(2)
C1A H1A1 0.98
C1A H1A2 0.98
C1A H1A3 0.98
C2A H2A1 0.98
C2A H2A2 0.98
C2A H2A3 0.98
S1B O1B 1.495(2)
S1B C2B 1.770(3)
S1B C1B 1.785(3)
C1B H1B1 0.98
C1B H1B2 0.98
C1B H1B3 0.98
C2B H2B1 0.98
C2B H2B2 0.98
C2B H2B3 0.98
O1C H1C 0.98(4)
O1C H2C 0.91(4)

loop_
_geom_hbond_atom_site_label_D
_geom_hbond_atom_site_label_H
_geom_hbond_atom_site_label_A
_geom_hbond_distance_DH
_geom_hbond_distance_HA
_geom_hbond_distance_DA
_geom_hbond_angle_DHA
_geom_hbond_site_symmetry_A
C7 H7 O3 0.95 2.34 2.989(3) 124.7 .
C7 H7 O1A 0.95 2.25 3.051(3) 140.9 4_565
C15 H15 O1B 0.95 2.55 3.208(3) 126.7 4_666
C16 H16 O1 0.95 2.3 2.940(3) 124.4 .
C35 H35 O1 0.95 2.58 3.110(3) 115.8 .
C1A H1A2 O2 0.98 2.42 3.069(3) 123.6 4_665
C2A H2A1 O3 0.98 2.53 3.369(3) 143.4 4_666
C2B H2B1 O4 0.98 2.54 3.414(3) 148.2 4_566
C2B H2B3 O1 0.98 2.64 3.595(3) 163.8 4_565
O1C H1C S1A 0.98(4) 2.70(4) 3.599(2) 153(2) .
O1C H1C O1A 0.98(4) 1.75(4) 2.733(3) 174(3) .
O1C H2C O1B 0.91(4) 1.98(4) 2.871(3) 168(3) .

loop_
_geom_torsion_atom_site_label_1
_geom_torsion_atom_site_label_2
_geom_torsion_atom_site_label_3
_geom_torsion_atom_site_label_4
_geom_torsion
N1 C1 C2 C3 -0.2(3)
C9 C1 C2 C3 178.75(19)
C1 C2 C3 C4 -1.0(3)
C2 C3 C4 C8 1.9(3)
C2 C3 C4 C5 -177.5(2)
C8 C4 C5 C6 0.3(3)
C3 C4 C5 C6 179.7(2)
C4 C5 C6 C7 1.2(3)
C5 C6 C7 N2 -1.5(4)
C5 C4 C8 N1 177.83(19)
C3 C4 C8 N1 -1.6(3)
C5 C4 C8 N2 -1.5(3)
C3 C4 C8 N2 179.02(18)
N1 C1 C9 O2 -172.35(17)
C2 C1 C9 O2 8.6(3)
N1 C1 C9 O1 6.5(3)
C2 C1 C9 O1 -172.53(19)
N3 C10 C11 C12 3.5(4)
C18 C10 C11 C12 -176.7(2)
C10 C11 C12 C13 -1.5(4)
C11 C12 C13 C14 178.9(2)
C11 C12 C13 C17 -1.6(3)
C17 C13 C14 C15 -2.5(3)
C12 C13 C14 C15 177.1(2)
C13 C14 C15 C16 0.3(4)
C14 C15 C16 N4 1.9(3)
C14 C13 C17 N3 -177.5(2)
C12 C13 C17 N3 2.9(3)
C14 C13 C17 N4 2.9(3)
C12 C13 C17 N4 -176.7(2)
N3 C10 C18 O4 -170.6(2)
C11 C10 C18 O4 9.5(3)
N3 C10 C18 O3 7.8(3)
C11 C10 C18 O3 -172.0(2)
C24 C19 C20 C21 -2.4(3)
N5 C19 C20 C21 177.7(2)
C19 C20 C21 C22 -0.3(3)
C20 C21 C22 C23 2.0(3)
C20 C21 C22 C32 -177.9(2)
C21 C22 C23 C24 -1.1(3)
C32 C22 C23 C24 178.8(2)
C20 C19 C24 C23 3.2(3)
N5 C19 C24 C23 -176.9(2)
C22 C23 C24 C19 -1.5(3)
C31 C26 C27 C28 -1.4(3)
N6 C26 C27 C28 179.8(2)
C26 C27 C28 C29 0.6(3)
C27 C28 C29 C30 0.5(4)
C27 C28 C29 C33 -179.0(2)
C28 C29 C30 C31 -0.7(4)
C33 C29 C30 C31 178.8(2)
C29 C30 C31 C26 -0.1(4)
C27 C26 C31 C30 1.1(3)
N6 C26 C31 C30 179.9(2)
C39 C34 C35 C36 -0.4(4)
N7 C34 C35 C36 -176.9(2)
C34 C35 C36 C37 -0.3(4)
C35 C36 C37 C38 0.6(5)
C35 C36 C37 C47 179.7(3)
C36 C37 C38 C39 -0.2(6)
C47 C37 C38 C39 -179.3(4)
C35 C34 C39 C38 0.8(4)
N7 C34 C39 C38 177.2(3)
C37 C38 C39 C34 -0.4(6)
C46 C41 C42 C43 -1.6(3)
N8 C41 C42 C43 177.7(2)
C41 C42 C43 C44 0.4(3)
C42 C43 C44 C45 0.8(4)
C42 C43 C44 C48 -178.9(2)
C43 C44 C45 C46 -0.6(4)
C48 C44 C45 C46 179.1(2)
C42 C41 C46 C45 1.8(3)
N8 C41 C46 C45 -177.5(2)
C44 C45 C46 C41 -0.7(4)
C2 C1 N1 C8 0.6(3)
C9 C1 N1 C8 -178.47(16)
C2 C1 N1 Rh1 173.51(15)
C9 C1 N1 Rh1 -5.5(2)
N2 C8 N1 C1 179.78(17)
C4 C8 N1 C1 0.4(3)
N2 C8 N1 Rh1 7.3(2)
C4 C8 N1 Rh1 -172.13(15)
C6 C7 N2 C8 0.3(3)
C6 C7 N2 Rh2 -178.07(17)
N1 C8 N2 C7 -178.13(17)
C4 C8 N2 C7 1.2(3)
N1 C8 N2 Rh2 0.1(2)
C4 C8 N2 Rh2 179.53(15)
C11 C10 N3 C17 -2.2(3)
C18 C10 N3 C17 177.99(17)
C11 C10 N3 Rh2 173.02(17)
C18 C10 N3 Rh2 -6.8(2)
N4 C17 N3 C10 178.60(17)
C13 C17 N3 C10 -1.0(3)
N4 C17 N3 Rh2 3.7(3)
C13 C17 N3 Rh2 -175.93(15)
C15 C16 N4 C17 -1.6(3)
C15 C16 N4 Rh1 175.64(17)
N3 C17 N4 C16 179.55(17)
C13 C17 N4 C16 -0.8(3)
N3 C17 N4 Rh1 2.4(3)
C13 C17 N4 Rh1 -177.97(15)
N6 C25 N5 C19 -165.5(2)
N6 C25 N5 Rh1 3.6(3)
C24 C19 N5 C25 48.3(3)
C20 C19 N5 C25 -131.8(2)
C24 C19 N5 Rh1 -120.23(19)
C20 C19 N5 Rh1 59.7(2)
N5 C25 N6 C26 -164.6(2)
N5 C25 N6 Rh2 7.0(3)
C27 C26 N6 C25 -135.1(2)
C31 C26 N6 C25 46.1(3)
C27 C26 N6 Rh2 53.8(3)
C31 C26 N6 Rh2 -124.98(19)
N8 C40 N7 C34 -161.0(2)
N8 C40 N7 Rh1 2.9(3)
C39 C34 N7 C40 43.3(3)
C35 C34 N7 C40 -140.3(2)
C39 C34 N7 Rh1 -120.6(2)
C35 C34 N7 Rh1 55.8(3)
N7 C40 N8 C41 -169.9(2)
N7 C40 N8 Rh2 7.4(3)
C46 C41 N8 C40 46.7(3)
C42 C41 N8 C40 -132.7(2)
C46 C41 N8 Rh2 -130.44(19)
C42 C41 N8 Rh2 50.2(3)
O2 C9 O1 Rh1 174.70(17)
C1 C9 O1 Rh1 -4.0(2)
O4 C18 O3 Rh2 173.6(2)
C10 C18 O3 Rh2 -4.7(2)
